data_7157504
loop_
_publ_author_name
'Hu, Fang-Peng'
'Cui, Xin-Feng'
'Lu, Guo-Qiang'
'Huang, Guo-Sheng'

_publ_section_title
;
 Base-promoted Lewis acid catalyzed synthesis of quinazoline derivatives.
;
_journal_issue 23
_journal_name_full 'Organic &amp; biomolecular chemistry'
_journal_page_first 4376
_journal_page_last 4380
_journal_paper_doi 10.1039/d0ob00225a
_journal_volume 18
_journal_year 2020
_chemical_formula_sum 'C16 H13 Cl N2 O'
_chemical_formula_weight 284.73
_space_group_crystal_system orthorhombic
_space_group_IT_number 56
_space_group_name_Hall '-P 2ab 2ac'
_space_group_name_H-M_alt 'P c c n'
_atom_sites_solution_hydrogens geom
_atom_sites_solution_primary direct
_atom_sites_solution_secondary difmap
_audit_block_doi 10.5517/ccdc.csd.cc24045h
_audit_creation_method SHELXL-2014/7
_audit_update_record
;
2019-11-18 deposited with the CCDC.	2020-05-14 downloaded from the CCDC.
;
_cell_angle_alpha 90
_cell_angle_beta 90
_cell_angle_gamma 90
_cell_formula_units_Z 8
_cell_length_a 8.9470(18)
_cell_length_b 16.934(3)
_cell_length_c 18.608(4)
_cell_measurement_reflns_used 2962
_cell_measurement_temperature 296(2)
_cell_measurement_theta_max 22.71
_cell_measurement_theta_min 2.50
_cell_volume 2819.3(10)
_computing_cell_refinement 'Bruker SMART'
_computing_data_collection 'Bruker SMART APEX II'
_computing_data_reduction 'Bruker SAINT'
_computing_molecular_graphics SHELXTL
_computing_publication_material SHELXTL
_computing_structure_refinement 'SHELXL-2014/7 (Sheldrick, 2014)'
_computing_structure_solution 'SHELXL-2014/7 (Sheldrick, 2014)'
_diffrn_ambient_temperature 296(2)
_diffrn_detector_area_resol_mean 'fine-focus sealed tube'
_diffrn_measured_fraction_theta_full 0.999
_diffrn_measured_fraction_theta_max 0.998
_diffrn_measurement_device_type 'Bruker APEX II area detector'
_diffrn_measurement_method '\w scan'
_diffrn_radiation_type MoK\a
_diffrn_radiation_wavelength 0.71073
_diffrn_reflns_av_R_equivalents 0.0387
_diffrn_reflns_av_unetI/netI 0.0298
_diffrn_reflns_Laue_measured_fraction_full 0.999
_diffrn_reflns_Laue_measured_fraction_max 0.998
_diffrn_reflns_limit_h_max 10
_diffrn_reflns_limit_h_min -10
_diffrn_reflns_limit_k_max 19
_diffrn_reflns_limit_k_min -20
_diffrn_reflns_limit_l_max 10
_diffrn_reflns_limit_l_min -22
_diffrn_reflns_number 13695
_diffrn_reflns_point_group_measured_fraction_full 0.999
_diffrn_reflns_point_group_measured_fraction_max 0.998
_diffrn_reflns_theta_full 25.242
_diffrn_reflns_theta_max 25.338
_diffrn_reflns_theta_min 2.189
_exptl_absorpt_coefficient_mu 0.267
_exptl_absorpt_correction_type multi-scan
_exptl_absorpt_process_details SADABS
_exptl_crystal_colour colorless
_exptl_crystal_density_diffrn 1.342
_exptl_crystal_description block
_exptl_crystal_F_000 1184
_exptl_crystal_size_max 0.300
_exptl_crystal_size_mid 0.200
_exptl_crystal_size_min 0.200
_exptl_transmission_factor_max 0.7452
_exptl_transmission_factor_min 0.5613
_refine_diff_density_max 0.558
_refine_diff_density_min -0.684
_refine_diff_density_rms 0.042
_refine_ls_extinction_method none
_refine_ls_goodness_of_fit_ref 1.003
_refine_ls_hydrogen_treatment constr
_refine_ls_matrix_type full
_refine_ls_number_parameters 181
_refine_ls_number_reflns 2588
_refine_ls_number_restraints 0
_refine_ls_restrained_S_all 1.003
_refine_ls_R_factor_all 0.0881
_refine_ls_R_factor_gt 0.0614
_refine_ls_shift/su_max 0.000
_refine_ls_shift/su_mean 0.000
_refine_ls_structure_factor_coef Fsqd
_refine_ls_weighting_details 'w=1/[\s^2^(Fo^2^)+(0.1000P)^2^+1.8525P] where P=(Fo^2^+2Fc^2^)/3'
_refine_ls_weighting_scheme calc
_refine_ls_wR_factor_gt 0.1758
_refine_ls_wR_factor_ref 0.2017
_reflns_Friedel_coverage 0.000
_reflns_number_gt 1764
_reflns_number_total 2588
_reflns_threshold_expression 'I > 2\s(I)'
_cod_data_source_file d0ob00225a2.cif
_cod_data_source_block 1_a
_cod_depositor_comments
;
The following automatic conversions were performed:

data item '_exptl_absorpt_correction_type' value 'Multi-scan' was
changed to 'multi-scan' in accordance with the
/home/data/users/saulius/crontab/automatic-downloads/rss-feeds/RSC/lib/dictionaries/cif_core.dic
dictionary named 'cif_core.dic' version 2.4.2 last updated on
2011-04-26.

Automatic conversion script
Id: cif_fix_values 7556 2019-12-06 15:28:31Z antanas 

 Adding full bibliography for 7157504.cif.

 Adding full bibliography for 7157504.cif.
;
_cod_original_cell_volume 2819.4(10)
_cod_database_code 7157504
_shelx_shelxl_version_number 2014/7
_shelx_space_group_comment
;
The symmetry employed for this shelxl refinement is uniquely defined
by the following loop, which should always be used as a source of
symmetry information in preference to the above space-group names.
They are only intended as comments.
;
_shelx_estimated_absorpt_t_min 0.924
_shelx_estimated_absorpt_t_max 0.948

loop_
_space_group_symop_operation_xyz
'x, y, z'
'-x+1/2, -y+1/2, z'
'-x, y+1/2, -z+1/2'
'x+1/2, -y, -z+1/2'
'-x, -y, -z'
'x-1/2, y-1/2, -z'
'x, -y-1/2, z-1/2'
'-x-1/2, y, z-1/2'

loop_
_atom_site_label
_atom_site_type_symbol
_atom_site_fract_x
_atom_site_fract_y
_atom_site_fract_z
_atom_site_U_iso_or_equiv
_atom_site_adp_type
_atom_site_occupancy
_atom_site_site_symmetry_order
_atom_site_calc_flag
_atom_site_refinement_flags_posn
_atom_site_refinement_flags_adp
_atom_site_refinement_flags_occupancy
_atom_site_disorder_assembly
_atom_site_disorder_group
C1 C 0.5269(5) 0.3519(3) 0.5718(2) 0.0989(13) Uani 1 1 d . . . . .
H1 H 0.6001 0.3318 0.6022 0.119 Uiso 1 1 calc R U . . .
C2 C 0.4853(7) 0.3108(3) 0.5097(3) 0.123(2) Uani 1 1 d . . . . .
H2 H 0.5300 0.2627 0.4987 0.148 Uiso 1 1 calc R U . . .
C3 C 0.3751(8) 0.3428(4) 0.4642(3) 0.132(2) Uani 1 1 d . . . . .
H3 H 0.3487 0.3155 0.4227 0.158 Uiso 1 1 calc R U . . .
C4 C 0.3060(6) 0.4125(4) 0.4792(2) 0.1159(19) Uani 1 1 d . . . . .
H4 H 0.2335 0.4324 0.4483 0.139 Uiso 1 1 calc R U . . .
C5 C 0.3449(5) 0.4541(3) 0.54161(17) 0.0843(12) Uani 1 1 d . . . . .
C6 C 0.4566(4) 0.4240(2) 0.58741(18) 0.0755(10) Uani 1 1 d . . . . .
C7 C 0.2699(4) 0.5265(3) 0.55938(18) 0.0812(11) Uani 1 1 d . . . . .
C8 C 0.4270(3) 0.52732(19) 0.66604(15) 0.0562(7) Uani 1 1 d . . . . .
C9 C 0.4724(3) 0.56843(17) 0.73314(15) 0.0531(7) Uani 1 1 d . . . . .
C10 C 0.3815(4) 0.5700(2) 0.79359(16) 0.0662(8) Uani 1 1 d . . . . .
H10 H 0.2860 0.5483 0.7918 0.079 Uiso 1 1 calc R U . . .
C11 C 0.4333(5) 0.6038(2) 0.85659(18) 0.0793(10) Uani 1 1 d . . . . .
H11 H 0.3734 0.6039 0.8974 0.095 Uiso 1 1 calc R U . . .
C12 C 0.5740(5) 0.6375(2) 0.8590(2) 0.0798(10) Uani 1 1 d . . . . .
H12 H 0.6074 0.6612 0.9011 0.096 Uiso 1 1 calc R U . . .
C13 C 0.6640(4) 0.6361(2) 0.79972(19) 0.0752(10) Uani 1 1 d . . . . .
H13 H 0.7587 0.6586 0.8016 0.090 Uiso 1 1 calc R U . . .
C14 C 0.6145(3) 0.60138(19) 0.73736(17) 0.0628(8) Uani 1 1 d . . . . .
H14 H 0.6770 0.5999 0.6974 0.075 Uiso 1 1 calc R U . . .
C15 C 0.2371(4) 0.6336(2) 0.64406(18) 0.0712(9) Uani 1 1 d . . . . .
H15A H 0.2301 0.6673 0.6021 0.085 Uiso 1 1 calc R U . . .
H15B H 0.2946 0.6613 0.6804 0.085 Uiso 1 1 calc R U . . .
C16 C 0.0808(4) 0.6166(2) 0.6727(2) 0.0843(11) Uani 1 1 d . . . . .
H16A H 0.0878 0.5850 0.7160 0.101 Uiso 1 1 calc R U . . .
H16B H 0.0245 0.5869 0.6373 0.101 Uiso 1 1 calc R U . . .
Cl1 Cl -0.01226(12) 0.70595(7) 0.69185(10) 0.1356(7) Uani 1 1 d . . . . .
N1 N 0.3134(3) 0.55997(16) 0.62488(13) 0.0636(7) Uani 1 1 d . . . . .
N2 N 0.4982(3) 0.46317(17) 0.64992(14) 0.0653(7) Uani 1 1 d . . . . .
O1 O 0.1747(3) 0.5584(2) 0.52230(14) 0.1161(11) Uani 1 1 d . . . . .

loop_
_atom_site_aniso_label
_atom_site_aniso_U_11
_atom_site_aniso_U_22
_atom_site_aniso_U_33
_atom_site_aniso_U_23
_atom_site_aniso_U_13
_atom_site_aniso_U_12
C1 0.109(3) 0.097(3) 0.090(3) -0.019(2) 0.037(2) -0.030(3)
C2 0.162(5) 0.109(4) 0.098(4) -0.027(3) 0.067(4) -0.052(4)
C3 0.185(6) 0.142(5) 0.069(3) -0.028(3) 0.038(3) -0.094(5)
C4 0.151(4) 0.140(4) 0.057(2) -0.005(3) 0.013(2) -0.079(4)
C5 0.090(3) 0.114(3) 0.0492(18) 0.004(2) 0.0078(18) -0.054(2)
C6 0.078(2) 0.088(3) 0.060(2) -0.0049(18) 0.0217(17) -0.0320(19)
C7 0.077(2) 0.112(3) 0.0549(19) 0.021(2) -0.0068(18) -0.034(2)
C8 0.0492(15) 0.0673(19) 0.0522(16) 0.0156(14) -0.0004(13) -0.0112(14)
C9 0.0497(15) 0.0542(16) 0.0554(17) 0.0117(13) -0.0058(12) 0.0035(12)
C10 0.0620(17) 0.073(2) 0.0632(19) 0.0111(16) 0.0023(15) 0.0034(15)
C11 0.092(3) 0.089(2) 0.0561(19) 0.0057(18) 0.0016(18) 0.020(2)
C12 0.091(3) 0.080(2) 0.069(2) -0.0049(18) -0.029(2) 0.022(2)
C13 0.0609(19) 0.081(2) 0.084(2) 0.0026(19) -0.0240(18) 0.0040(16)
C14 0.0497(15) 0.074(2) 0.0653(19) 0.0098(16) -0.0078(14) 0.0006(14)
C15 0.0592(17) 0.073(2) 0.081(2) 0.0367(18) -0.0103(16) -0.0095(16)
C16 0.062(2) 0.078(2) 0.112(3) 0.041(2) -0.0007(19) -0.0069(17)
Cl1 0.0761(7) 0.0942(8) 0.2364(18) 0.0678(9) 0.0301(8) 0.0171(6)
N1 0.0575(14) 0.0801(17) 0.0532(14) 0.0195(13) -0.0064(11) -0.0160(13)
N2 0.0612(15) 0.0713(17) 0.0634(16) -0.0009(13) 0.0049(12) -0.0098(13)
O1 0.105(2) 0.168(3) 0.0756(17) 0.0403(18) -0.0377(16) -0.033(2)

loop_
_atom_type_symbol
_atom_type_description
_atom_type_scat_dispersion_real
_atom_type_scat_dispersion_imag
_atom_type_scat_source
C C 0.0033 0.0016 'International Tables Vol C Tables 4.2.6.8 and 6.1.1.4'
H H 0.0000 0.0000 'International Tables Vol C Tables 4.2.6.8 and 6.1.1.4'
N N 0.0061 0.0033 'International Tables Vol C Tables 4.2.6.8 and 6.1.1.4'
O O 0.0106 0.0060 'International Tables Vol C Tables 4.2.6.8 and 6.1.1.4'
Cl Cl 0.1484 0.1585 'International Tables Vol C Tables 4.2.6.8 and 6.1.1.4'

loop_
_geom_angle_atom_site_label_1
_geom_angle_atom_site_label_2
_geom_angle_atom_site_label_3
_geom_angle
_geom_angle_site_symmetry_1
_geom_angle_site_symmetry_3
_geom_angle_publ_flag
C2 C1 C6 119.0(5) . . ?
C2 C1 H1 120.5 . . ?
C6 C1 H1 120.5 . . ?
C1 C2 C3 119.4(6) . . ?
C1 C2 H2 120.3 . . ?
C3 C2 H2 120.3 . . ?
C4 C3 C2 121.9(5) . . ?
C4 C3 H3 119.1 . . ?
C2 C3 H3 119.1 . . ?
C3 C4 C5 119.5(6) . . ?
C3 C4 H4 120.2 . . ?
C5 C4 H4 120.2 . . ?
C4 C5 C6 119.7(5) . . ?
C4 C5 C7 120.2(5) . . ?
C6 C5 C7 120.1(3) . . ?
N2 C6 C1 117.9(4) . . ?
N2 C6 C5 121.6(4) . . ?
C1 C6 C5 120.5(4) . . ?
O1 C7 N1 120.5(4) . . ?
O1 C7 C5 124.9(4) . . ?
N1 C7 C5 114.6(3) . . ?
N2 C8 N1 124.5(3) . . ?
N2 C8 C9 116.9(3) . . ?
N1 C8 C9 118.5(3) . . ?
C10 C9 C14 118.9(3) . . ?
C10 C9 C8 121.9(3) . . ?
C14 C9 C8 119.0(3) . . ?
C11 C10 C9 119.8(3) . . ?
C11 C10 H10 120.1 . . ?
C9 C10 H10 120.1 . . ?
C12 C11 C10 120.2(3) . . ?
C12 C11 H11 119.9 . . ?
C10 C11 H11 119.9 . . ?
C13 C12 C11 120.2(3) . . ?
C13 C12 H12 119.9 . . ?
C11 C12 H12 119.9 . . ?
C12 C13 C14 120.0(3) . . ?
C12 C13 H13 120.0 . . ?
C14 C13 H13 120.0 . . ?
C13 C14 C9 120.9(3) . . ?
C13 C14 H14 119.5 . . ?
C9 C14 H14 119.5 . . ?
N1 C15 C16 110.6(3) . . ?
N1 C15 H15A 109.5 . . ?
C16 C15 H15A 109.5 . . ?
N1 C15 H15B 109.5 . . ?
C16 C15 H15B 109.5 . . ?
H15A C15 H15B 108.1 . . ?
C15 C16 Cl1 110.0(2) . . ?
C15 C16 H16A 109.7 . . ?
Cl1 C16 H16A 109.7 . . ?
C15 C16 H16B 109.7 . . ?
Cl1 C16 H16B 109.7 . . ?
H16A C16 H16B 108.2 . . ?
C8 N1 C7 121.6(3) . . ?
C8 N1 C15 123.1(3) . . ?
C7 N1 C15 115.3(3) . . ?
C8 N2 C6 117.5(3) . . ?

loop_
_geom_bond_atom_site_label_1
_geom_bond_atom_site_label_2
_geom_bond_distance
_geom_bond_site_symmetry_2
_geom_bond_publ_flag
C1 C2 1.399(7) . ?
C1 C6 1.404(6) . ?
C1 H1 0.9300 . ?
C2 C3 1.408(8) . ?
C2 H2 0.9300 . ?
C3 C4 1.361(8) . ?
C3 H3 0.9300 . ?
C4 C5 1.402(5) . ?
C4 H4 0.9300 . ?
C5 C6 1.409(6) . ?
C5 C7 1.436(6) . ?
C6 N2 1.390(4) . ?
C7 O1 1.222(4) . ?
C7 N1 1.399(4) . ?
C8 N2 1.295(4) . ?
C8 N1 1.387(4) . ?
C8 C9 1.486(4) . ?
C9 C10 1.388(4) . ?
C9 C14 1.391(4) . ?
C10 C11 1.385(5) . ?
C10 H10 0.9300 . ?
C11 C12 1.382(6) . ?
C11 H11 0.9300 . ?
C12 C13 1.366(5) . ?
C12 H12 0.9300 . ?
C13 C14 1.374(5) . ?
C13 H13 0.9300 . ?
C14 H14 0.9300 . ?
C15 N1 1.466(4) . ?
C15 C16 1.524(5) . ?
C15 H15A 0.9700 . ?
C15 H15B 0.9700 . ?
C16 Cl1 1.763(4) . ?
C16 H16A 0.9700 . ?
C16 H16B 0.9700 . ?

loop_
_geom_torsion_atom_site_label_1
_geom_torsion_atom_site_label_2
_geom_torsion_atom_site_label_3
_geom_torsion_atom_site_label_4
_geom_torsion
_geom_torsion_site_symmetry_1
_geom_torsion_site_symmetry_2
_geom_torsion_site_symmetry_3
_geom_torsion_site_symmetry_4
_geom_torsion_publ_flag
C6 C1 C2 C3 0.5(6) . . . . ?
C1 C2 C3 C4 -0.8(7) . . . . ?
C2 C3 C4 C5 0.0(7) . . . . ?
C3 C4 C5 C6 1.0(5) . . . . ?
C3 C4 C5 C7 -178.1(4) . . . . ?
C2 C1 C6 N2 179.0(3) . . . . ?
C2 C1 C6 C5 0.5(5) . . . . ?
C4 C5 C6 N2 -179.7(3) . . . . ?
C7 C5 C6 N2 -0.7(5) . . . . ?
C4 C5 C6 C1 -1.3(5) . . . . ?
C7 C5 C6 C1 177.8(3) . . . . ?
C4 C5 C7 O1 -2.9(5) . . . . ?
C6 C5 C7 O1 178.0(3) . . . . ?
C4 C5 C7 N1 176.7(3) . . . . ?
C6 C5 C7 N1 -2.4(4) . . . . ?
N2 C8 C9 C10 -109.5(3) . . . . ?
N1 C8 C9 C10 71.0(4) . . . . ?
N2 C8 C9 C14 65.7(4) . . . . ?
N1 C8 C9 C14 -113.7(3) . . . . ?
C14 C9 C10 C11 -0.1(4) . . . . ?
C8 C9 C10 C11 175.1(3) . . . . ?
C9 C10 C11 C12 1.4(5) . . . . ?
C10 C11 C12 C13 -1.5(5) . . . . ?
C11 C12 C13 C14 0.3(5) . . . . ?
C12 C13 C14 C9 1.0(5) . . . . ?
C10 C9 C14 C13 -1.0(5) . . . . ?
C8 C9 C14 C13 -176.4(3) . . . . ?
N1 C15 C16 Cl1 -177.5(2) . . . . ?
N2 C8 N1 C7 -2.6(4) . . . . ?
C9 C8 N1 C7 176.9(2) . . . . ?
N2 C8 N1 C15 -178.7(3) . . . . ?
C9 C8 N1 C15 0.7(4) . . . . ?
O1 C7 N1 C8 -176.4(3) . . . . ?
C5 C7 N1 C8 4.0(4) . . . . ?
O1 C7 N1 C15 0.0(4) . . . . ?
C5 C7 N1 C15 -179.6(3) . . . . ?
C16 C15 N1 C8 -105.7(3) . . . . ?
C16 C15 N1 C7 77.9(3) . . . . ?
N1 C8 N2 C6 -0.7(4) . . . . ?
C9 C8 N2 C6 179.8(2) . . . . ?
C1 C6 N2 C8 -176.2(3) . . . . ?
C5 C6 N2 C8 2.3(4) . . . . ?
